data_7005448
loop_
_publ_author_name
'Baca, Svetlana G.'
'Adams, Harry'
'Sykes, Daniel'
'Faulkner, Stephen'
'Ward, Michael D.'

_publ_section_title
;
 Three-component coordination networks based on [Ru(phen)(CN)4]2?
 anions, near-infrared luminescent lanthanide(iii) cations, and
 ancillary oligopyridine ligands: structures and photophysical
 properties
;
_journal_issue 23
_journal_name_full 'Dalton Transactions'
_journal_page_first 2419
_journal_paper_doi 10.1039/b702235b
_journal_year 2007
_chemical_formula_sum 'C156 H196 N48 Nd4 O52 Ru6'
_chemical_formula_weight 4758.99
_chemical_name_systematic
;
?
;
_space_group_IT_number 62
_symmetry_cell_setting orthorhombic
_symmetry_space_group_name_Hall '-P 2ac 2n'
_symmetry_space_group_name_H-M 'P n m a'
_atom_sites_solution_hydrogens geom
_atom_sites_solution_primary direct
_atom_sites_solution_secondary difmap
_audit_creation_method SHELXL-97
_cell_angle_alpha 90.00
_cell_angle_beta 90.00
_cell_angle_gamma 90.00
_cell_formula_units_Z 2
_cell_length_a 21.4922(12)
_cell_length_b 26.3727(15)
_cell_length_c 17.1830(10)
_cell_measurement_temperature 100(2)
_cell_volume 9739.5(10)
_computing_cell_refinement 'Bruker SMART'
_computing_data_collection 'Bruker SMART'
_computing_data_reduction 'Bruker SAINT'
_computing_molecular_graphics 'Bruker SHELXTL'
_computing_publication_material 'Bruker SHELXTL'
_computing_structure_refinement 'SHELXL-97 (Sheldrick, 1997)'
_computing_structure_solution 'SHELXS-97 (Sheldrick, 1990)'
_diffrn_ambient_temperature 100(2)
_diffrn_measured_fraction_theta_full 0.999
_diffrn_measured_fraction_theta_max 0.999
_diffrn_measurement_device_type 'Bruker APEX2 CCDarea detector'
_diffrn_measurement_method 'Phi and omega scans'
_diffrn_radiation_monochromator graphite
_diffrn_radiation_source 'fine-focus sealed tube'
_diffrn_radiation_type MoK\a
_diffrn_radiation_wavelength 0.71073
_diffrn_reflns_av_R_equivalents 0.0318
_diffrn_reflns_av_sigmaI/netI 0.0215
_diffrn_reflns_limit_h_max 25
_diffrn_reflns_limit_h_min -25
_diffrn_reflns_limit_k_max 27
_diffrn_reflns_limit_k_min -31
_diffrn_reflns_limit_l_max 19
_diffrn_reflns_limit_l_min -20
_diffrn_reflns_number 73071
_diffrn_reflns_theta_full 25.00
_diffrn_reflns_theta_max 25.00
_diffrn_reflns_theta_min 1.54
_exptl_absorpt_coefficient_mu 1.585
_exptl_absorpt_correction_T_max 0.8837
_exptl_absorpt_correction_T_min 0.3057
_exptl_absorpt_correction_type multi-scan
_exptl_absorpt_process_details sadabs
_exptl_crystal_colour red
_exptl_crystal_density_diffrn 1.623
_exptl_crystal_density_method 'not measured'
_exptl_crystal_description needle
_exptl_crystal_F_000 4776
_exptl_crystal_size_max 0.48
_exptl_crystal_size_mid 0.09
_exptl_crystal_size_min 0.08
_refine_diff_density_max 2.509
_refine_diff_density_min -1.565
_refine_diff_density_rms 0.190
_refine_ls_extinction_method none
_refine_ls_goodness_of_fit_ref 1.177
_refine_ls_hydrogen_treatment constr
_refine_ls_matrix_type full
_refine_ls_number_parameters 655
_refine_ls_number_reflns 8790
_refine_ls_number_restraints 18
_refine_ls_restrained_S_all 1.177
_refine_ls_R_factor_all 0.0656
_refine_ls_R_factor_gt 0.0608
_refine_ls_shift/su_max 0.002
_refine_ls_shift/su_mean 0.000
_refine_ls_structure_factor_coef Fsqd
_refine_ls_weighting_details 'calc w=1/[\s^2^(Fo^2^)+(0.0699P)^2^+100.6003P] where P=(Fo^2^+2Fc^2^)/3'
_refine_ls_weighting_scheme calc
_refine_ls_wR_factor_gt 0.1673
_refine_ls_wR_factor_ref 0.1698
_reflns_number_gt 7783
_reflns_number_total 8790
_reflns_threshold_expression >2sigma(I)
_cod_data_source_file b702235b.txt
_cod_data_source_block imw624m
_cod_original_sg_symbol_H-M Pnma
_cod_database_code 7005448

loop_
_symmetry_equiv_pos_as_xyz
'x, y, z'
'-x+1/2, -y, z+1/2'
'-x, y+1/2, -z'
'x+1/2, -y+1/2, -z+1/2'
'-x, -y, -z'
'x-1/2, y, -z-1/2'
'x, -y-1/2, z'
'-x-1/2, y-1/2, z-1/2'

loop_
_atom_site_label
_atom_site_type_symbol
_atom_site_fract_x
_atom_site_fract_y
_atom_site_fract_z
_atom_site_U_iso_or_equiv
_atom_site_adp_type
_atom_site_occupancy
_atom_site_symmetry_multiplicity
_atom_site_calc_flag
_atom_site_refinement_flags
_atom_site_disorder_assembly
_atom_site_disorder_group
Nd1 Nd -0.287625(15) 0.426143(14) 0.746807(19) 0.01370(13) Uani 1 1 d . . .
Ru1 Ru -0.04403(2) 0.47269(2) 0.74596(3) 0.01379(16) Uani 1 1 d . . .
Ru2 Ru -0.21173(3) 0.7500 0.57609(5) 0.0185(2) Uani 1 2 d S . .
N1 N -0.0217(2) 0.5347(2) 0.8202(3) 0.0194(12) Uani 1 1 d . . .
N2 N -0.0264(2) 0.5323(2) 0.6655(3) 0.0183(12) Uani 1 1 d . . .
N3 N -0.0686(3) 0.3938(3) 0.8794(4) 0.0304(15) Uani 1 1 d . . .
N4 N -0.0669(3) 0.3862(2) 0.6242(4) 0.0282(14) Uani 1 1 d . . .
N5 N -0.1921(2) 0.4827(2) 0.7375(3) 0.0152(11) Uani 1 1 d . . .
N7 N -0.3033(3) 0.4548(3) 0.6025(4) 0.0337(16) Uani 1 1 d . . .
N8 N -0.3207(3) 0.5206(2) 0.7233(4) 0.0261(14) Uani 1 1 d . . .
N9 N -0.3083(3) 0.4811(2) 0.8698(3) 0.0255(14) Uani 1 1 d . . .
N10 N -0.1796(3) 0.6997(2) 0.6626(3) 0.0231(13) Uani 1 1 d . . .
N11 N -0.0775(5) 0.7500 0.4932(7) 0.052(3) Uani 1 2 d S . .
N12 N -0.3455(4) 0.7500 0.6580(5) 0.029(2) Uani 1 2 d S . .
N13 N -0.2581(3) 0.6635(3) 0.4648(4) 0.047(2) Uani 1 1 d . . .
C1 C -0.0189(3) 0.5356(3) 0.8979(4) 0.0277(16) Uani 1 1 d . . .
H1 H -0.0289 0.5055 0.9258 0.033 Uiso 1 1 calc R . .
C2 C -0.0018(4) 0.5787(3) 0.9399(5) 0.0361(19) Uani 1 1 d . . .
H2 H -0.0001 0.5775 0.9951 0.043 Uiso 1 1 calc R . .
C3 C 0.0123(4) 0.6225(3) 0.9018(5) 0.0338(18) Uani 1 1 d . . .
H3 H 0.0241 0.6519 0.9300 0.041 Uiso 1 1 calc R . .
C4 C 0.0092(3) 0.6236(3) 0.8197(5) 0.0279(16) Uani 1 1 d . . .
C5 C 0.0214(4) 0.6683(3) 0.7741(6) 0.038(2) Uani 1 1 d . . .
H5 H 0.0333 0.6988 0.7995 0.046 Uiso 1 1 calc R . .
C6 C 0.0161(4) 0.6676(3) 0.6962(5) 0.0342(18) Uani 1 1 d . . .
H6 H 0.0234 0.6978 0.6675 0.041 Uiso 1 1 calc R . .
C7 C -0.0006(3) 0.6220(3) 0.6554(5) 0.0276(17) Uani 1 1 d . . .
C8 C -0.0072(4) 0.6196(3) 0.5747(5) 0.0350(19) Uani 1 1 d . . .
H8 H -0.0005 0.6488 0.5434 0.042 Uiso 1 1 calc R . .
C9 C -0.0237(4) 0.5739(3) 0.5413(5) 0.0328(18) Uani 1 1 d . . .
H9 H -0.0295 0.5717 0.4866 0.039 Uiso 1 1 calc R . .
C10 C -0.0318(3) 0.5309(3) 0.5877(4) 0.0238(15) Uani 1 1 d . . .
H10 H -0.0416 0.4996 0.5634 0.029 Uiso 1 1 calc R . .
C11 C -0.0115(3) 0.5773(3) 0.6984(4) 0.0223(15) Uani 1 1 d . . .
C12 C -0.0079(3) 0.5786(3) 0.7816(4) 0.0238(15) Uani 1 1 d . . .
C13 C -0.0596(3) 0.4229(3) 0.8296(4) 0.0209(15) Uani 1 1 d . . .
C14 C 0.0474(3) 0.4509(3) 0.7487(3) 0.0203(16) Uani 1 1 d . . .
C15 C -0.0585(3) 0.4182(3) 0.6687(4) 0.0206(14) Uani 1 1 d . . .
C16 C -0.1381(3) 0.4848(2) 0.7411(3) 0.0147(13) Uani 1 1 d . . .
C17 C -0.2975(4) 0.4220(4) 0.5441(5) 0.049(3) Uani 1 1 d . . .
H17 H -0.2844 0.3885 0.5564 0.059 Uiso 1 1 calc R . .
C18 C -0.3093(5) 0.4330(6) 0.4672(6) 0.063(3) Uani 1 1 d . . .
H18 H -0.3026 0.4087 0.4271 0.075 Uiso 1 1 calc R . .
C19 C -0.3313(4) 0.4808(6) 0.4512(5) 0.064(4) Uani 1 1 d . . .
H19 H -0.3421 0.4893 0.3993 0.077 Uiso 1 1 calc R . .
C20 C -0.3380(4) 0.5166(5) 0.5090(5) 0.051(3) Uani 1 1 d . . .
H20 H -0.3527 0.5498 0.4977 0.061 Uiso 1 1 calc R . .
C21 C -0.3224(3) 0.5024(4) 0.5851(5) 0.036(2) Uani 1 1 d . . .
C22 C -0.3244(3) 0.5392(3) 0.6500(5) 0.035(2) Uani 1 1 d . . .
C23 C -0.3291(4) 0.5915(4) 0.6353(7) 0.049(3) Uani 1 1 d . . .
H23 H -0.3307 0.6043 0.5837 0.059 Uiso 1 1 calc R . .
C24 C -0.3316(4) 0.6238(3) 0.6994(8) 0.056(3) Uani 1 1 d . . .
H24 H -0.3337 0.6594 0.6913 0.068 Uiso 1 1 calc R . .
C25 C -0.3309(4) 0.6052(3) 0.7733(7) 0.047(2) Uani 1 1 d . . .
H25 H -0.3336 0.6274 0.8167 0.056 Uiso 1 1 calc R . .
C26 C -0.3260(3) 0.5526(3) 0.7841(6) 0.0337(19) Uani 1 1 d . . .
C27 C -0.3268(3) 0.5303(3) 0.8630(5) 0.0313(18) Uani 1 1 d . . .
C28 C -0.3464(4) 0.5581(4) 0.9269(6) 0.053(3) Uani 1 1 d . . .
H28 H -0.3610 0.5918 0.9210 0.064 Uiso 1 1 calc R . .
C29 C -0.3441(4) 0.5353(4) 0.9999(6) 0.054(3) Uani 1 1 d . . .
H29 H -0.3563 0.5542 1.0444 0.065 Uiso 1 1 calc R . .
C30 C -0.3248(4) 0.4866(5) 1.0086(5) 0.049(3) Uani 1 1 d . . .
H30 H -0.3234 0.4708 1.0583 0.059 Uiso 1 1 calc R . .
C31 C -0.3073(4) 0.4609(4) 0.9417(5) 0.038(2) Uani 1 1 d . . .
H31 H -0.2938 0.4267 0.9469 0.045 Uiso 1 1 calc R . .
C32 C -0.1796(3) 0.6489(3) 0.6614(5) 0.0308(18) Uani 1 1 d . . .
H32 H -0.1931 0.6320 0.6155 0.037 Uiso 1 1 calc R . .
C33 C -0.1607(4) 0.6198(3) 0.7247(6) 0.041(2) Uani 1 1 d . . .
H33 H -0.1617 0.5839 0.7217 0.049 Uiso 1 1 calc R . .
C34 C -0.1410(4) 0.6426(4) 0.7900(6) 0.045(2) Uani 1 1 d . . .
H34 H -0.1280 0.6228 0.8333 0.054 Uiso 1 1 calc R . .
C35 C -0.1396(3) 0.6961(3) 0.7945(5) 0.0334(18) Uani 1 1 d . . .
C36 C -0.1593(3) 0.7232(3) 0.7288(4) 0.0261(16) Uani 1 1 d . . .
C37 C -0.1190(4) 0.7240(4) 0.8616(5) 0.044(2) Uani 1 1 d . . .
H37 H -0.1052 0.7062 0.9065 0.053 Uiso 1 1 calc R . .
C38 C -0.1265(5) 0.7500 0.5243(7) 0.032(2) Uani 1 2 d S . .
C39 C -0.2976(4) 0.7500 0.6271(6) 0.020(2) Uani 1 2 d S . .
C40 C -0.2410(3) 0.6963(3) 0.5052(4) 0.0300(17) Uani 1 1 d . . .
O1 O -0.2087(2) 0.3963(2) 0.8422(3) 0.0336(13) Uani 1 1 d . . .
H1B H -0.2176 0.3784 0.8843 0.040 Uiso 1 1 d R . .
H1C H -0.1710 0.3949 0.8418 0.040 Uiso 1 1 d R . .
O2 O -0.2069(2) 0.3774(2) 0.6723(3) 0.0327(13) Uani 1 1 d . . .
H2B H -0.1673 0.3874 0.6673 0.039 Uiso 1 1 d R . .
H2C H -0.2008 0.3505 0.6753 0.039 Uiso 1 1 d R . .
O3 O -0.3306(2) 0.3629(2) 0.8403(3) 0.0409(15) Uani 1 1 d . . .
H3B H -0.3682 0.3579 0.8535 0.049 Uiso 1 1 d R . .
H3C H -0.3136 0.3578 0.8843 0.049 Uiso 1 1 d R . .
O4 O -0.3327(2) 0.3502(2) 0.6767(3) 0.0366(14) Uani 1 1 d . . .
H4B H -0.3076 0.3428 0.6477 0.044 Uiso 1 1 d R . .
H4C H -0.3725 0.3524 0.6592 0.044 Uiso 1 1 d R . .
O5 O 0.0576(4) 0.2500 0.9603(5) 0.042(2) Uani 1 2 d S . .
O6 O -0.0522(4) 0.2500 1.0484(5) 0.040(2) Uani 1 2 d S . .
O8 O 0.0493(4) 0.7500 0.5274(9) 0.081(4) Uani 1 2 d S . .
O10 O -0.2626(6) 0.6811(5) 0.9301(7) 0.126(4) Uani 1 1 d . . .
O9 O -0.3005(9) 0.7500 0.8226(8) 0.125(6) Uani 1 2 d S . .
O12 O -0.1875(6) 0.7292(5) 1.0455(8) 0.063(4) Uani 0.50 1 d P . .
H10B H -0.2383 0.6942 0.9677 0.076 Uiso 1 1 d R . .
H10C H -0.2490 0.6868 0.8863 0.076 Uiso 1 1 d R . .
O11 O -0.0002(10) 0.2500 0.7459(8) 0.118(6) Uani 1 2 d S . .
O13 O 0.0540(4) 0.3309(3) 0.6230(6) 0.093(3) Uani 1 1 d . . .
O14 O -0.0884(8) 0.2784(6) 0.6337(12) 0.089(6) Uani 0.50 1 d P . .
O15 O 0.0621(5) 0.3468(5) 0.9010(9) 0.054(3) Uani 0.50 1 d PU A 1
O15' O 0.0407(5) 0.3260(6) 0.8450(9) 0.054(3) Uani 0.50 1 d PU B 2
O16 O -0.0974(7) 0.2876(6) 0.8398(10) 0.070(3) Uani 0.50 1 d PU C 1
O16' O -0.1137(6) 0.2979(5) 0.9291(10) 0.068(3) Uani 0.50 1 d PU D 2
O17 O -0.3144(12) 0.7195(6) 1.2270(19) 0.162(14) Uani 0.50 1 d P . .
O19 O -0.1226(6) 0.3309(4) 0.4977(8) 0.047(2) Uani 0.50 1 d PU E 1
O19' O -0.1471(6) 0.3131(5) 0.4291(9) 0.054(3) Uani 0.50 1 d PU F 2
N6 N 0.0972(3) 0.4373(2) 0.7514(3) 0.0221(13) Uani 1 1 d . . .

loop_
_atom_site_aniso_label
_atom_site_aniso_U_11
_atom_site_aniso_U_22
_atom_site_aniso_U_33
_atom_site_aniso_U_23
_atom_site_aniso_U_13
_atom_site_aniso_U_12
Nd1 0.0091(2) 0.0164(2) 0.0156(2) 0.00242(13) 0.00026(12) -0.00177(13)
Ru1 0.0080(3) 0.0149(3) 0.0185(3) 0.0011(2) -0.00089(18) -0.0012(2)
Ru2 0.0185(4) 0.0179(4) 0.0191(4) 0.000 -0.0003(3) 0.000
N1 0.012(3) 0.024(3) 0.022(3) 0.001(2) 0.000(2) 0.002(2)
N2 0.011(3) 0.021(3) 0.023(3) 0.000(2) 0.001(2) 0.000(2)
N3 0.022(3) 0.034(4) 0.035(4) 0.013(3) -0.004(3) -0.005(3)
N4 0.023(3) 0.028(3) 0.034(4) -0.006(3) -0.004(3) 0.001(3)
N5 0.006(3) 0.012(3) 0.028(3) 0.002(2) -0.003(2) -0.001(2)
N7 0.021(3) 0.058(5) 0.022(3) 0.009(3) -0.003(3) -0.004(3)
N8 0.013(3) 0.019(3) 0.046(4) 0.007(3) 0.003(3) 0.001(2)
N9 0.017(3) 0.037(4) 0.023(3) -0.010(3) -0.001(2) 0.002(3)
N10 0.022(3) 0.020(3) 0.028(3) 0.001(3) 0.000(2) 0.001(2)
N11 0.033(6) 0.056(7) 0.066(8) 0.000 0.010(6) 0.000
N12 0.025(5) 0.027(5) 0.036(5) 0.000 0.009(4) 0.000
N13 0.035(4) 0.060(5) 0.046(4) -0.029(4) -0.005(3) 0.009(4)
C1 0.022(4) 0.036(4) 0.025(4) -0.004(3) -0.003(3) 0.005(3)
C2 0.040(5) 0.041(5) 0.028(4) -0.006(4) -0.010(3) 0.005(4)
C3 0.034(4) 0.026(4) 0.042(5) -0.011(4) -0.008(4) 0.002(3)
C4 0.023(4) 0.022(4) 0.038(4) -0.007(3) -0.007(3) 0.000(3)
C5 0.034(4) 0.020(4) 0.060(6) -0.005(4) -0.009(4) 0.002(3)
C6 0.032(4) 0.019(4) 0.052(5) 0.003(4) 0.004(4) 0.000(3)
C7 0.018(3) 0.019(4) 0.046(5) 0.006(3) 0.008(3) 0.002(3)
C8 0.044(5) 0.027(4) 0.034(4) 0.015(4) 0.014(4) 0.008(4)
C9 0.037(4) 0.033(4) 0.029(4) 0.006(3) 0.010(3) 0.003(3)
C10 0.021(3) 0.025(4) 0.025(4) 0.003(3) 0.003(3) 0.004(3)
C11 0.013(3) 0.023(4) 0.031(4) 0.002(3) 0.002(3) -0.001(3)
C12 0.016(3) 0.022(4) 0.034(4) -0.005(3) 0.000(3) 0.004(3)
C13 0.010(3) 0.027(4) 0.026(4) 0.001(3) -0.003(3) 0.001(3)
C14 0.011(4) 0.034(4) 0.016(3) -0.002(3) -0.001(2) -0.015(3)
C15 0.013(3) 0.023(4) 0.026(4) 0.003(3) 0.000(3) -0.002(3)
C16 0.022(4) 0.007(3) 0.015(3) 0.004(2) -0.002(2) 0.000(3)
C17 0.046(5) 0.080(7) 0.021(4) -0.010(5) -0.001(4) -0.014(5)
C18 0.034(5) 0.121(11) 0.032(5) -0.007(6) -0.006(4) -0.021(6)
C19 0.029(5) 0.137(12) 0.026(5) 0.021(6) -0.008(4) -0.021(6)
C20 0.020(4) 0.096(8) 0.038(5) 0.033(6) -0.007(4) -0.011(5)
C21 0.013(3) 0.063(6) 0.032(4) 0.025(4) -0.004(3) -0.005(4)
C22 0.013(3) 0.038(5) 0.054(5) 0.031(4) -0.005(3) 0.000(3)
C23 0.028(4) 0.042(5) 0.078(7) 0.031(5) 0.001(4) 0.003(4)
C24 0.027(5) 0.024(5) 0.118(10) 0.022(6) -0.009(5) 0.002(4)
C25 0.023(4) 0.029(5) 0.089(7) -0.001(5) -0.006(5) 0.002(4)
C26 0.011(3) 0.024(4) 0.066(6) -0.011(4) -0.006(4) 0.002(3)
C27 0.014(3) 0.036(4) 0.044(5) -0.022(4) 0.001(3) 0.005(3)
C28 0.028(4) 0.062(6) 0.070(7) -0.036(6) 0.008(4) 0.001(4)
C29 0.033(5) 0.079(8) 0.051(6) -0.028(6) 0.013(4) -0.007(5)
C30 0.026(4) 0.094(8) 0.027(4) -0.014(5) 0.006(3) -0.006(5)
C31 0.024(4) 0.061(6) 0.027(4) 0.000(4) 0.001(3) 0.000(4)
C32 0.028(4) 0.014(3) 0.051(5) 0.004(3) 0.004(3) 0.004(3)
C33 0.032(5) 0.019(4) 0.072(6) 0.013(4) 0.003(4) 0.005(3)
C34 0.023(4) 0.052(6) 0.059(6) 0.036(5) 0.000(4) 0.007(4)
C35 0.018(4) 0.050(5) 0.033(4) 0.014(4) -0.002(3) 0.003(3)
C36 0.019(4) 0.030(4) 0.029(4) 0.010(3) -0.003(3) -0.001(3)
C37 0.027(4) 0.079(6) 0.026(4) 0.008(4) -0.005(3) 0.007(4)
C38 0.028(6) 0.025(6) 0.042(7) 0.000 0.006(5) 0.000
C39 0.023(5) 0.015(5) 0.021(5) 0.000 -0.007(4) 0.000
C40 0.028(4) 0.036(4) 0.025(4) -0.010(3) -0.007(3) 0.004(3)
O1 0.017(3) 0.049(3) 0.035(3) 0.026(3) -0.001(2) 0.001(2)
O2 0.025(3) 0.027(3) 0.047(3) -0.011(3) 0.006(2) 0.001(2)
O3 0.023(3) 0.052(4) 0.048(4) 0.027(3) -0.002(2) -0.010(3)
O4 0.017(3) 0.038(3) 0.055(4) -0.020(3) 0.009(2) -0.007(2)
O5 0.031(4) 0.047(5) 0.049(5) 0.000 -0.004(4) 0.000
O6 0.036(4) 0.040(5) 0.044(5) 0.000 0.007(4) 0.000
O8 0.035(5) 0.028(5) 0.179(14) 0.000 0.020(7) 0.000
O10 0.131(10) 0.120(9) 0.128(10) -0.011(8) 0.002(8) 0.015(8)
O9 0.206(19) 0.116(13) 0.054(8) 0.000 -0.038(10) 0.000
O12 0.038(7) 0.081(11) 0.070(9) -0.028(7) -0.005(6) -0.008(6)
O11 0.139(17) 0.131(15) 0.083(11) 0.000 -0.010(9) 0.000
O13 0.044(4) 0.075(6) 0.160(9) -0.067(6) -0.031(5) 0.014(4)
O14 0.065(10) 0.059(10) 0.144(17) 0.001(11) 0.009(11) -0.008(8)
O15 0.023(5) 0.060(7) 0.078(8) 0.024(6) 0.006(5) 0.005(4)
O15' 0.023(5) 0.060(7) 0.079(8) 0.024(6) 0.005(5) 0.004(4)
O16 0.051(6) 0.052(6) 0.106(9) 0.020(7) -0.011(6) -0.003(5)
O16' 0.049(6) 0.050(6) 0.104(9) 0.022(7) -0.011(6) -0.002(5)
O17 0.136(19) 0.018(8) 0.33(4) -0.009(13) 0.15(2) -0.015(10)
O19 0.042(5) 0.030(5) 0.070(7) -0.022(5) -0.012(5) 0.004(4)
O19' 0.050(5) 0.035(5) 0.076(7) -0.017(5) -0.010(5) 0.004(4)
N6 0.005(3) 0.028(3) 0.033(4) -0.003(3) 0.001(2) -0.001(2)

loop_
_atom_type_symbol
_atom_type_description
_atom_type_scat_dispersion_real
_atom_type_scat_dispersion_imag
_atom_type_scat_source
C C 0.0033 0.0016 'International Tables Vol C Tables 4.2.6.8 and 6.1.1.4'
H H 0.0000 0.0000 'International Tables Vol C Tables 4.2.6.8 and 6.1.1.4'
N N 0.0061 0.0033 'International Tables Vol C Tables 4.2.6.8 and 6.1.1.4'
O O 0.0106 0.0060 'International Tables Vol C Tables 4.2.6.8 and 6.1.1.4'
Ru Ru -1.2594 0.8363 'International Tables Vol C Tables 4.2.6.8 and 6.1.1.4'
Nd Nd -0.1943 3.0179 'International Tables Vol C Tables 4.2.6.8 and 6.1.1.4'

loop_
_geom_angle_atom_site_label_1
_geom_angle_atom_site_label_2
_geom_angle_atom_site_label_3
_geom_angle
_geom_angle_site_symmetry_1
_geom_angle_site_symmetry_3
_geom_angle_publ_flag
O1 Nd1 O3 67.38(17) . . ?
O1 Nd1 N6 134.91(17) . 6_557 ?
O3 Nd1 N6 72.75(19) . 6_557 ?
O1 Nd1 O2 72.74(19) . . ?
O3 Nd1 O2 104.01(19) . . ?
N6 Nd1 O2 138.85(18) 6_557 . ?
O1 Nd1 O4 108.9(2) . . ?
O3 Nd1 O4 68.6(2) . . ?
N6 Nd1 O4 73.70(19) 6_557 . ?
O2 Nd1 O4 67.45(16) . . ?
O1 Nd1 N5 71.14(17) . . ?
O3 Nd1 N5 137.04(18) . . ?
N6 Nd1 N5 137.16(19) 6_557 . ?
O2 Nd1 N5 73.16(17) . . ?
O4 Nd1 N5 138.06(17) . . ?
O1 Nd1 N9 75.94(19) . . ?
O3 Nd1 N9 77.6(2) . . ?
N6 Nd1 N9 75.78(18) 6_557 . ?
O2 Nd1 N9 144.88(18) . . ?
O4 Nd1 N9 139.67(18) . . ?
N5 Nd1 N9 82.08(18) . . ?
O1 Nd1 N7 143.60(18) . . ?
O3 Nd1 N7 139.2(2) . . ?
N6 Nd1 N7 81.37(19) 6_557 . ?
O2 Nd1 N7 75.7(2) . . ?
O4 Nd1 N7 74.3(2) . . ?
N5 Nd1 N7 82.79(19) . . ?
N9 Nd1 N7 126.0(2) . . ?
O1 Nd1 N8 126.0(2) . . ?
O3 Nd1 N8 129.4(2) . . ?
N6 Nd1 N8 67.71(19) 6_557 . ?
O2 Nd1 N8 126.52(19) . . ?
O4 Nd1 N8 125.1(2) . . ?
N5 Nd1 N8 69.62(17) . . ?
N9 Nd1 N8 63.2(2) . . ?
N7 Nd1 N8 62.9(2) . . ?
C13 Ru1 C15 88.8(3) . . ?
C13 Ru1 C14 87.7(3) . . ?
C15 Ru1 C14 87.8(3) . . ?
C13 Ru1 C16 88.0(3) . . ?
C15 Ru1 C16 86.0(3) . . ?
C14 Ru1 C16 172.5(3) . . ?
C13 Ru1 N2 173.8(3) . . ?
C15 Ru1 N2 97.4(2) . . ?
C14 Ru1 N2 92.9(2) . . ?
C16 Ru1 N2 92.0(2) . . ?
C13 Ru1 N1 96.5(3) . . ?
C15 Ru1 N1 173.8(2) . . ?
C14 Ru1 N1 89.2(2) . . ?
C16 Ru1 N1 97.3(2) . . ?
N2 Ru1 N1 77.4(2) . . ?
C40 Ru2 C40 91.9(5) . 7_575 ?
C40 Ru2 C38 91.0(3) . . ?
C40 Ru2 C38 91.0(3) 7_575 . ?
C40 Ru2 C39 88.7(3) . . ?
C40 Ru2 C39 88.7(3) 7_575 . ?
C38 Ru2 C39 179.5(4) . . ?
C40 Ru2 N10 172.8(3) . 7_575 ?
C40 Ru2 N10 95.1(3) 7_575 7_575 ?
C38 Ru2 N10 90.8(3) . 7_575 ?
C39 Ru2 N10 89.6(3) . 7_575 ?
C40 Ru2 N10 95.1(3) . . ?
C40 Ru2 N10 172.8(3) 7_575 . ?
C38 Ru2 N10 90.8(3) . . ?
C39 Ru2 N10 89.6(3) . . ?
N10 Ru2 N10 77.9(3) 7_575 . ?
C1 N1 C12 117.5(6) . . ?
C1 N1 Ru1 128.4(5) . . ?
C12 N1 Ru1 114.1(5) . . ?
C10 N2 C11 117.3(6) . . ?
C10 N2 Ru1 127.7(5) . . ?
C11 N2 Ru1 114.8(5) . . ?
C16 N5 Nd1 146.0(5) . . ?
C17 N7 C21 117.7(8) . . ?
C17 N7 Nd1 121.0(6) . . ?
C21 N7 Nd1 121.1(5) . . ?
C26 N8 C22 119.2(7) . . ?
C26 N8 Nd1 119.9(5) . . ?
C22 N8 Nd1 120.2(5) . . ?
C31 N9 C27 117.5(7) . . ?
C31 N9 Nd1 121.5(6) . . ?
C27 N9 Nd1 120.7(5) . . ?
C32 N10 C36 117.8(7) . . ?
C32 N10 Ru2 128.1(5) . . ?
C36 N10 Ru2 114.0(5) . . ?
N1 C1 C2 122.8(8) . . ?
N1 C1 H1 118.6 . . ?
C2 C1 H1 118.6 . . ?
C3 C2 C1 120.1(8) . . ?
C3 C2 H2 120.0 . . ?
C1 C2 H2 120.0 . . ?
C2 C3 C4 119.2(7) . . ?
C2 C3 H3 120.4 . . ?
C4 C3 H3 120.4 . . ?
C12 C4 C3 117.4(7) . . ?
C12 C4 C5 119.1(7) . . ?
C3 C4 C5 123.5(7) . . ?
C6 C5 C4 121.0(7) . . ?
C6 C5 H5 119.5 . . ?
C4 C5 H5 119.5 . . ?
C5 C6 C7 121.2(7) . . ?
C5 C6 H6 119.4 . . ?
C7 C6 H6 119.4 . . ?
C8 C7 C11 117.8(7) . . ?
C8 C7 C6 123.2(7) . . ?
C11 C7 C6 119.0(7) . . ?
C9 C8 C7 118.6(7) . . ?
C9 C8 H8 120.7 . . ?
C7 C8 H8 120.7 . . ?
C8 C9 C10 120.2(7) . . ?
C8 C9 H9 119.9 . . ?
C10 C9 H9 119.9 . . ?
N2 C10 C9 122.4(7) . . ?
N2 C10 H10 118.8 . . ?
C9 C10 H10 118.8 . . ?
N2 C11 C7 123.6(7) . . ?
N2 C11 C12 116.7(6) . . ?
C7 C11 C12 119.7(7) . . ?
N1 C12 C4 123.1(7) . . ?
N1 C12 C11 117.0(6) . . ?
C4 C12 C11 120.0(7) . . ?
N3 C13 Ru1 179.5(7) . . ?
N6 C14 Ru1 177.6(7) . . ?
N4 C15 Ru1 179.4(7) . . ?
N5 C16 Ru1 168.4(6) . . ?
N7 C17 C18 124.7(11) . . ?
N7 C17 H17 117.6 . . ?
C18 C17 H17 117.6 . . ?
C19 C18 C17 116.6(11) . . ?
C19 C18 H18 121.7 . . ?
C17 C18 H18 121.7 . . ?
C18 C19 C20 121.4(9) . . ?
C18 C19 H19 119.3 . . ?
C20 C19 H19 119.3 . . ?
C19 C20 C21 117.6(10) . . ?
C19 C20 H20 121.2 . . ?
C21 C20 H20 121.2 . . ?
N7 C21 C20 121.8(9) . . ?
N7 C21 C22 116.9(7) . . ?
C20 C21 C22 121.3(9) . . ?
N8 C22 C23 121.8(9) . . ?
N8 C22 C21 117.4(7) . . ?
C23 C22 C21 120.8(8) . . ?
C24 C23 C22 117.5(9) . . ?
C24 C23 H23 121.3 . . ?
C22 C23 H23 121.3 . . ?
C25 C24 C23 121.0(8) . . ?
C25 C24 H24 119.5 . . ?
C23 C24 H24 119.5 . . ?
C24 C25 C26 118.7(10) . . ?
C24 C25 H25 120.6 . . ?
C26 C25 H25 120.6 . . ?
N8 C26 C25 121.6(9) . . ?
N8 C26 C27 117.6(7) . . ?
C25 C26 C27 120.9(8) . . ?
N9 C27 C28 121.6(9) . . ?
N9 C27 C26 117.0(6) . . ?
C28 C27 C26 121.3(8) . . ?
C27 C28 C29 118.4(10) . . ?
C27 C28 H28 120.8 . . ?
C29 C28 H28 120.8 . . ?
C30 C29 C28 121.2(9) . . ?
C30 C29 H29 119.4 . . ?
C28 C29 H29 119.4 . . ?
C29 C30 C31 117.0(9) . . ?
C29 C30 H30 121.5 . . ?
C31 C30 H30 121.5 . . ?
N9 C31 C30 124.3(9) . . ?
N9 C31 H31 117.9 . . ?
C30 C31 H31 117.9 . . ?
N10 C32 C33 122.5(8) . . ?
N10 C32 H32 118.7 . . ?
C33 C32 H32 118.7 . . ?
C34 C33 C32 120.0(8) . . ?
C34 C33 H33 120.0 . . ?
C32 C33 H33 120.0 . . ?
C33 C34 C35 120.0(8) . . ?
C33 C34 H34 120.0 . . ?
C35 C34 H34 120.0 . . ?
C36 C35 C34 117.3(8) . . ?
C36 C35 C37 118.6(8) . . ?
C34 C35 C37 124.2(8) . . ?
N10 C36 C35 122.4(7) . . ?
N10 C36 C36 116.9(4) . 7_575 ?
C35 C36 C36 120.6(5) . 7_575 ?
C37 C37 C35 120.8(5) 7_575 . ?
C37 C37 H37 119.6 7_575 . ?
C35 C37 H37 119.6 . . ?
N11 C38 Ru2 179.1(11) . . ?
N12 C39 Ru2 178.1(9) . . ?
N13 C40 Ru2 178.2(8) . . ?
Nd1 O1 H1B 124.1 . . ?
Nd1 O1 H1C 133.5 . . ?
H1B O1 H1C 101.5 . . ?
Nd1 O2 H2B 123.7 . . ?
Nd1 O2 H2C 126.2 . . ?
H2B O2 H2C 97.0 . . ?
Nd1 O3 H3B 128.8 . . ?
Nd1 O3 H3C 121.3 . . ?
H3B O3 H3C 98.4 . . ?
Nd1 O4 H4B 104.0 . . ?
Nd1 O4 H4C 117.8 . . ?
H4B O4 H4C 117.9 . . ?
H10B O10 H10C 112.5 . . ?
C14 N6 Nd1 168.2(6) . 6_657 ?

loop_
_geom_bond_atom_site_label_1
_geom_bond_atom_site_label_2
_geom_bond_distance
_geom_bond_site_symmetry_2
_geom_bond_publ_flag
Nd1 O1 2.487(5) . ?
Nd1 O3 2.494(5) . ?
Nd1 N6 2.494(6) 6_557 ?
Nd1 O2 2.510(5) . ?
Nd1 O4 2.531(5) . ?
Nd1 N5 2.544(5) . ?
Nd1 N9 2.601(6) . ?
Nd1 N7 2.615(6) . ?
Nd1 N8 2.622(6) . ?
Ru1 C13 1.974(7) . ?
Ru1 C15 1.981(7) . ?
Ru1 C14 2.048(7) . ?
Ru1 C16 2.049(7) . ?
Ru1 N2 2.127(6) . ?
Ru1 N1 2.130(6) . ?
Ru2 C40 1.970(7) . ?
Ru2 C40 1.970(7) 7_575 ?
Ru2 C38 2.036(11) . ?
Ru2 C39 2.044(10) . ?
Ru2 N10 2.109(6) 7_575 ?
Ru2 N10 2.109(6) . ?
N1 C1 1.337(9) . ?
N1 C12 1.368(9) . ?
N2 C10 1.342(9) . ?
N2 C11 1.354(9) . ?
N3 C13 1.166(9) . ?
N4 C15 1.154(9) . ?
N5 C16 1.162(9) . ?
N7 C17 1.332(12) . ?
N7 C21 1.352(11) . ?
N8 C26 1.347(11) . ?
N8 C22 1.355(10) . ?
N9 C31 1.345(10) . ?
N9 C27 1.363(10) . ?
N10 C32 1.341(9) . ?
N10 C36 1.366(10) . ?
N11 C38 1.183(15) . ?
N12 C39 1.158(13) . ?
N13 C40 1.168(10) . ?
C1 C2 1.396(11) . ?
C1 H1 0.9500 . ?
C2 C3 1.362(12) . ?
C2 H2 0.9500 . ?
C3 C4 1.412(11) . ?
C3 H3 0.9500 . ?
C4 C12 1.405(10) . ?
C4 C5 1.439(11) . ?
C5 C6 1.345(13) . ?
C5 H5 0.9500 . ?
C6 C7 1.438(11) . ?
C6 H6 0.9500 . ?
C7 C8 1.395(11) . ?
C7 C11 1.410(10) . ?
C8 C9 1.380(12) . ?
C8 H8 0.9500 . ?
C9 C10 1.398(10) . ?
C9 H9 0.9500 . ?
C10 H10 0.9500 . ?
C11 C12 1.431(11) . ?
C14 N6 1.128(10) . ?
C17 C18 1.376(13) . ?
C17 H17 0.9500 . ?
C18 C19 1.374(17) . ?
C18 H18 0.9500 . ?
C19 C20 1.378(16) . ?
C19 H19 0.9500 . ?
C20 C21 1.401(11) . ?
C20 H20 0.9500 . ?
C21 C22 1.480(13) . ?
C22 C23 1.405(12) . ?
C23 C24 1.393(16) . ?
C23 H23 0.9500 . ?
C24 C25 1.362(16) . ?
C24 H24 0.9500 . ?
C25 C26 1.403(12) . ?
C25 H25 0.9500 . ?
C26 C27 1.478(13) . ?
C27 C28 1.385(11) . ?
C28 C29 1.391(15) . ?
C28 H28 0.9500 . ?
C29 C30 1.359(15) . ?
C29 H29 0.9500 . ?
C30 C31 1.387(12) . ?
C30 H30 0.9500 . ?
C31 H31 0.9500 . ?
C32 C33 1.391(12) . ?
C32 H32 0.9500 . ?
C33 C34 1.342(14) . ?
C33 H33 0.9500 . ?
C34 C35 1.412(13) . ?
C34 H34 0.9500 . ?
C35 C36 1.402(10) . ?
C35 C37 1.438(12) . ?
C36 C36 1.416(15) 7_575 ?
C37 C37 1.37(2) 7_575 ?
C37 H37 0.9500 . ?
O1 H1B 0.8835 . ?
O1 H1C 0.8117 . ?
O2 H2B 0.8951 . ?
O2 H2C 0.7239 . ?
O3 H3B 0.8499 . ?
O3 H3C 0.8502 . ?
O4 H4B 0.7601 . ?
O4 H4C 0.9083 . ?
O10 H10B 0.8988 . ?
O10 H10C 0.8206 . ?
O12 O12 1.10(3) 7_575 ?
O14 O14 1.50(3) 7_565 ?
O17 O17 1.61(3) 7_575 ?
N6 Nd1 2.494(6) 6_657 ?
